data_7012350
loop_
_publ_author_name
'Boitrel, Bernard'
'Breede, Matthis'
'Brothers, Penelope J.'
'Hodgson, Michael'
'Michaudet, Lydie'
'Rickard, Clifton E. F.'
'Al Salim, Najeh'

_publ_section_title
;
 Bismuth porphyrin complexes: syntheses and structural studies
;
_journal_issue 9
_journal_name_full 'Dalton Transactions'
_journal_page_first 1803
_journal_paper_doi 10.1039/b210318d
_journal_year 2003
_chemical_formula_moiety 'C44 H24 Bi Cl4 N4, N O3, C H2 Cl2'
_chemical_formula_sum 'C45 H26 Bi Cl6 N5 O3'
_chemical_formula_weight 1106.39
_chemical_name_systematic
; 
Bismuth[tetra(p-chlorophenyl)porphyrin] nitrate dichloromethane solvate
;
_space_group_IT_number 2
_symmetry_cell_setting triclinic
_symmetry_space_group_name_Hall '-P 1'
_symmetry_space_group_name_H-M 'P -1'
_atom_sites_solution_hydrogens geom
_atom_sites_solution_primary direct
_atom_sites_solution_secondary difmap
_audit_creation_method SHELXL-97
_cell_angle_alpha 93.0970(10)
_cell_angle_beta 102.180(10)
_cell_angle_gamma 91.5710(10)
_cell_formula_units_Z 4
_cell_length_a 13.8620(2)
_cell_length_b 17.1885(2)
_cell_length_c 21.1094(2)
_cell_measurement_reflns_used 8192
_cell_measurement_temperature 150(2)
_cell_measurement_theta_max 25
_cell_measurement_theta_min 2
_cell_volume 4905.4(2)
_computing_cell_refinement 'Siemens SMART'
_computing_data_collection 'Siemens SMART (Siemens, 1995)'
_computing_data_reduction 'Siemens SAINT  (Siemens, 1995)'
_computing_molecular_graphics 'Siemens SHELXTL (Siemens, 1994)'
_computing_publication_material SHELXL-97
_computing_structure_refinement 'SHELXL-97 Sheldrick, (1997)'
_computing_structure_solution 'SHELXS Sheldrick, (1990)'
_diffrn_ambient_temperature 150(2)
_diffrn_measured_fraction_theta_full 0.978
_diffrn_measured_fraction_theta_max 0.978
_diffrn_measurement_device_type 'Siemens SMART'
_diffrn_measurement_method 'Area detector \w scans'
_diffrn_radiation_monochromator graphite
_diffrn_radiation_source 'fine-focus sealed tube'
_diffrn_radiation_type MoK\a
_diffrn_radiation_wavelength 0.71073
_diffrn_reflns_av_R_equivalents 0.0586
_diffrn_reflns_av_sigmaI/netI 0.0789
_diffrn_reflns_limit_h_max 16
_diffrn_reflns_limit_h_min -16
_diffrn_reflns_limit_k_max 20
_diffrn_reflns_limit_k_min -20
_diffrn_reflns_limit_l_max 25
_diffrn_reflns_limit_l_min 0
_diffrn_reflns_number 43902
_diffrn_reflns_theta_full 25.70
_diffrn_reflns_theta_max 25.70
_diffrn_reflns_theta_min 0.99
_diffrn_standards_decay_% '< 2'
_exptl_absorpt_coefficient_mu 3.963
_exptl_absorpt_correction_T_max 0.4256
_exptl_absorpt_correction_T_min 0.3827
_exptl_absorpt_correction_type multi-scan
_exptl_absorpt_process_details 'Blessing, 1995'
_exptl_crystal_colour Green
_exptl_crystal_density_diffrn 1.498
_exptl_crystal_density_method 'not measured'
_exptl_crystal_description Prism
_exptl_crystal_F_000 2160
_exptl_crystal_size_max 0.30
_exptl_crystal_size_mid 0.28
_exptl_crystal_size_min 0.26
_refine_diff_density_max 3.683
_refine_diff_density_min -2.496
_refine_diff_density_rms 0.196
_refine_ls_extinction_method none
_refine_ls_goodness_of_fit_ref 1.074
_refine_ls_hydrogen_treatment mixed
_refine_ls_matrix_type full
_refine_ls_number_parameters 1051
_refine_ls_number_reflns 18256
_refine_ls_number_restraints 36
_refine_ls_restrained_S_all 1.074
_refine_ls_R_factor_all 0.0805
_refine_ls_R_factor_gt 0.0606
_refine_ls_shift/su_max 0.008
_refine_ls_shift/su_mean 0.000
_refine_ls_structure_factor_coef Fsqd
_refine_ls_weighting_details 'w=1/[\s^2^(Fo^2^)+(0.0950P)^2^+9.7699P] where P=(Fo^2^+2Fc^2^)/3'
_refine_ls_weighting_scheme calc
_refine_ls_wR_factor_gt 0.1629
_refine_ls_wR_factor_ref 0.1730
_reflns_number_gt 13433
_reflns_number_total 18256
_reflns_threshold_expression >2sigma(I)
_cod_data_source_file b210318d.txt
_cod_data_source_block bipor
_cod_depositor_comments
;
The following automatic conversions were performed:
'_symmetry_cell_setting' value 'Triclinic' changed to 'triclinic'
according to '/home/saulius/struct/CIF-dictionaries/cif_core.dic'
dictionary named 'cif_core.dic' version 2.4.1 from
2010-06-29.

'_exptl_absorpt_correction_type' value 'Multi-scan' changed
to 'multi-scan' according to
'/home/saulius/struct/CIF-dictionaries/cif_core.dic' dictionary named
'cif_core.dic' version 2.4.1 from 2010-06-29.

Automatic conversion script
Id: cif_fix_enum 1527 2010-12-29 10:47:43Z saulius 

The following automatic conversions were performed:

'_refine_ls_weighting_scheme' value 'calc
w=1/[\s^2^(Fo^2^)+(0.0950P)^2^+9.7699P] where P=(Fo^2^+2Fc^2^)/3' was
changed to 'calc'. New tag '_refine_ls_weighting_details' was
created. The value of the new tag was set to
'w=1/[\s^2^(Fo^2^)+(0.0950P)^2^+9.7699P] where P=(Fo^2^+2Fc^2^)/3'.

Automatic conversion script
Id: cif_fix_values 3143 2015-03-26 13:38:13Z robertas 
;
_cod_original_cell_volume 4905.30(10)
_cod_original_sg_symbol_H-M P-1
_cod_database_code 7012350

loop_
_symmetry_equiv_pos_as_xyz
'x, y, z'
'-x, -y, -z'

loop_
_atom_site_label
_atom_site_type_symbol
_atom_site_fract_x
_atom_site_fract_y
_atom_site_fract_z
_atom_site_U_iso_or_equiv
_atom_site_adp_type
_atom_site_occupancy
_atom_site_calc_flag
_atom_site_refinement_flags
_atom_site_disorder_assembly
_atom_site_disorder_group
Bi1 Bi 0.32818(2) 0.614481(16) 0.296855(14) 0.02190(10) Uani 1 d . . .
Bi2 Bi 0.10206(2) 0.881399(17) 0.196843(15) 0.02482(10) Uani 1 d . . .
Cl1 Cl 0.5662(2) 1.03657(14) 0.08168(12) 0.0409(6) Uani 1 d . . .
Cl2 Cl 0.3651(3) 0.9807(2) 0.66175(19) 0.0822(12) Uani 1 d . . .
Cl3 Cl 0.2785(3) 0.19624(19) 0.57000(18) 0.0740(10) Uani 1 d . . .
Cl4 Cl 0.5833(2) 0.24090(15) 0.02324(14) 0.0481(7) Uani 1 d . . .
Cl5 Cl 0.3066(2) 1.23393(14) -0.09392(12) 0.0436(6) Uani 1 d . . .
Cl6 Cl -0.3173(3) 1.27834(18) 0.31663(17) 0.0673(9) Uani 1 d . . .
Cl7 Cl -0.3011(3) 0.50083(16) 0.34786(14) 0.0610(9) Uani 1 d . . .
Cl8 Cl 0.2589(2) 0.45795(17) -0.07925(18) 0.0695(10) Uani 1 d . . .
N1 N 0.4426(6) 0.6225(4) 0.2283(3) 0.0294(17) Uani 1 d . . .
N2 N 0.4230(6) 0.7330(4) 0.3332(3) 0.0262(16) Uani 1 d . . .
N3 N 0.3693(6) 0.6078(4) 0.4079(4) 0.0316(18) Uani 1 d . . .
N4 N 0.4046(5) 0.4959(4) 0.3099(4) 0.0263(16) Uani 1 d . . .
N5 N 0.1291(5) 0.8679(4) 0.0898(4) 0.0279(17) Uani 1 d . . .
N6 N 0.0412(5) 0.9962(4) 0.1510(4) 0.0269(16) Uani 1 d . . .
N7 N -0.0495(6) 0.8869(4) 0.2244(4) 0.0296(17) Uani 1 d . . .
N8 N 0.0320(5) 0.7599(4) 0.1602(3) 0.0272(16) Uani 1 d . . .
N9 N 0.1514(6) 0.5022(4) 0.2325(5) 0.043(2) Uani 1 d . . .
N10 N 0.1770(6) 0.7586(5) 0.3071(4) 0.0364(19) Uani 1 d . . .
O1 O 0.2150(6) 0.5213(4) 0.1991(3) 0.0432(17) Uani 1 d . . .
O2 O 0.1710(6) 0.5176(4) 0.2935(4) 0.0499(19) Uani 1 d . . .
O3 O 0.0730(5) 0.4680(4) 0.2045(5) 0.060(2) Uani 1 d . . .
O4 O 0.2164(5) 0.7563(4) 0.2586(3) 0.0411(17) Uani 1 d . . .
O5 O 0.1265(5) 0.8177(4) 0.3159(3) 0.0423(17) Uani 1 d . . .
O6 O 0.1863(5) 0.7054(4) 0.3447(3) 0.0407(17) Uani 1 d . . .
C1 C 0.4667(7) 0.5597(5) 0.1907(5) 0.030(2) Uani 1 d . . .
C2 C 0.5033(7) 0.5890(5) 0.1381(5) 0.032(2) Uani 1 d . . .
H2A H 0.5263 0.5588 0.1057 0.038 Uiso 1 calc R . .
C3 C 0.4996(7) 0.6681(5) 0.1425(4) 0.029(2) Uani 1 d . . .
H3A H 0.5171 0.7030 0.1130 0.035 Uiso 1 calc R . .
C4 C 0.4646(6) 0.6892(5) 0.1999(4) 0.0234(18) Uani 1 d . . .
C5 C 0.4614(6) 0.7667(5) 0.2280(5) 0.029(2) Uani 1 d . . .
C6 C 0.4448(7) 0.7853(5) 0.2898(4) 0.0280(19) Uani 1 d . . .
C7 C 0.4492(8) 0.8640(5) 0.3187(5) 0.038(2) Uani 1 d . . .
H7A H 0.4626 0.9102 0.2987 0.046 Uiso 1 calc R . .
C8 C 0.4314(8) 0.8604(5) 0.3775(5) 0.035(2) Uani 1 d . . .
H8A H 0.4305 0.9032 0.4077 0.042 Uiso 1 calc R . .
C9 C 0.4132(7) 0.7771(5) 0.3876(4) 0.030(2) Uani 1 d . . .
C10 C 0.3862(7) 0.7480(5) 0.4425(4) 0.030(2) Uani 1 d . . .
C11 C 0.3671(7) 0.6698(5) 0.4526(4) 0.030(2) Uani 1 d . . .
C12 C 0.3470(9) 0.6406(6) 0.5110(5) 0.045(3) Uani 1 d . . .
H12A H 0.3424 0.6709 0.5491 0.054 Uiso 1 calc R . .
C13 C 0.3356(9) 0.5626(6) 0.5020(5) 0.043(3) Uani 1 d . . .
H13A H 0.3198 0.5282 0.5324 0.052 Uiso 1 calc R . .
C14 C 0.3517(7) 0.5400(6) 0.4380(4) 0.032(2) Uani 1 d . . .
C15 C 0.3582(7) 0.4658(5) 0.4136(4) 0.030(2) Uani 1 d . . .
C16 C 0.3912(7) 0.4461(5) 0.3562(4) 0.0271(19) Uani 1 d . . .
C17 C 0.4196(7) 0.3699(5) 0.3378(5) 0.036(2) Uani 1 d . . .
H17A H 0.4189 0.3246 0.3616 0.043 Uiso 1 calc R . .
C18 C 0.4478(7) 0.3743(5) 0.2801(5) 0.034(2) Uani 1 d . . .
H18A H 0.4694 0.3324 0.2560 0.040 Uiso 1 calc R . .
C19 C 0.4391(7) 0.4535(5) 0.2622(4) 0.0260(19) Uani 1 d . . .
C20 C 0.4627(7) 0.4816(5) 0.2059(5) 0.029(2) Uani 1 d . . .
C21 C 0.4866(6) 0.8317(5) 0.1892(4) 0.0235(18) Uani 1 d . . .
C22 C 0.5769(7) 0.8742(5) 0.2118(4) 0.0282(19) Uani 1 d . . .
H22A H 0.6204 0.8606 0.2503 0.034 Uiso 1 calc R . .
C23 C 0.6025(7) 0.9366(5) 0.1774(4) 0.031(2) Uani 1 d . . .
H23A H 0.6632 0.9656 0.1925 0.037 Uiso 1 calc R . .
C24 C 0.5391(7) 0.9552(5) 0.1218(4) 0.0274(19) Uani 1 d . . .
C25 C 0.4515(7) 0.9126(5) 0.0971(4) 0.0280(19) Uani 1 d . . .
H25A H 0.4096 0.9248 0.0574 0.034 Uiso 1 calc R . .
C26 C 0.4266(7) 0.8504(5) 0.1328(4) 0.0280(19) Uani 1 d . . .
H26A H 0.3665 0.8210 0.1169 0.034 Uiso 1 calc R . .
C27 C 0.3815(7) 0.8074(5) 0.4970(4) 0.030(2) Uani 1 d . . .
C28 C 0.2912(8) 0.8318(6) 0.5060(5) 0.043(3) Uani 1 d . . .
H28A H 0.2321 0.8101 0.4787 0.052 Uiso 1 calc R . .
C29 C 0.2864(9) 0.8891(7) 0.5559(6) 0.051(3) Uani 1 d . . .
H29A H 0.2250 0.9098 0.5601 0.062 Uiso 1 calc R . .
C30 C 0.3714(10) 0.9137(6) 0.5973(6) 0.052(3) Uani 1 d . . .
C31 C 0.4604(11) 0.8926(9) 0.5890(7) 0.080(5) Uani 1 d . . .
H31A H 0.5188 0.9149 0.6167 0.096 Uiso 1 calc R . .
C32 C 0.4663(9) 0.8373(8) 0.5390(6) 0.064(4) Uani 1 d . . .
H32A H 0.5289 0.8202 0.5339 0.077 Uiso 1 calc R . .
C33 C 0.3385(7) 0.3980(5) 0.4532(4) 0.029(2) Uani 1 d . . .
C34 C 0.3919(8) 0.3889(6) 0.5145(5) 0.039(2) Uani 1 d . . .
H34A H 0.4438 0.4260 0.5323 0.046 Uiso 1 calc R . .
C35 C 0.3746(8) 0.3285(6) 0.5517(5) 0.041(2) Uani 1 d . . .
H35A H 0.4134 0.3239 0.5941 0.049 Uiso 1 calc R . .
C36 C 0.3001(9) 0.2763(7) 0.5256(6) 0.053(3) Uani 1 d . . .
C37 C 0.2421(10) 0.2804(8) 0.4633(6) 0.064(4) Uani 1 d . . .
H37A H 0.1914 0.2420 0.4457 0.077 Uiso 1 calc R . .
C38 C 0.2613(10) 0.3430(7) 0.4278(6) 0.057(3) Uani 1 d . . .
H38A H 0.2216 0.3486 0.3858 0.068 Uiso 1 calc R . .
C39 C 0.4950(7) 0.4231(5) 0.1601(5) 0.029(2) Uani 1 d . . .
C40 C 0.5907(8) 0.4000(6) 0.1680(5) 0.039(2) Uani 1 d . . .
H40A H 0.6384 0.4217 0.2042 0.047 Uiso 1 calc R . .
C42 C 0.6203(8) 0.3468(6) 0.1258(5) 0.045(3) Uani 1 d . . .
H42A H 0.6877 0.3341 0.1308 0.054 Uiso 1 calc R . .
C43 C 0.5496(8) 0.3127(5) 0.0763(5) 0.035(2) Uani 1 d . . .
C44 C 0.4539(9) 0.3349(7) 0.0657(7) 0.071(4) Uani 1 d . . .
H44A H 0.4065 0.3130 0.0295 0.085 Uiso 1 calc R . .
C45 C 0.4272(8) 0.3895(7) 0.1086(6) 0.059(4) Uani 1 d . . .
H45A H 0.3604 0.4040 0.1021 0.070 Uiso 1 calc R . .
C51 C 0.1473(7) 0.8003(5) 0.0580(4) 0.029(2) Uani 1 d . . .
C52 C 0.1916(7) 0.8158(5) 0.0038(4) 0.032(2) Uani 1 d . . .
H52 H 0.2128 0.7788 -0.0248 0.038 Uiso 1 calc R . .
C53 C 0.1966(7) 0.8966(5) 0.0025(4) 0.031(2) Uani 1 d . . .
H53 H 0.2216 0.9257 -0.0280 0.038 Uiso 1 calc R . .
C54 C 0.1568(6) 0.9279(5) 0.0560(4) 0.0252(19) Uani 1 d . . .
C55 C 0.1426(6) 1.0078(5) 0.0690(4) 0.0267(19) Uani 1 d . . .
C56 C 0.0853(6) 1.0375(5) 0.1105(4) 0.0268(19) Uani 1 d . . .
C57 C 0.0587(7) 1.1185(5) 0.1143(5) 0.037(2) Uani 1 d . . .
H57A H 0.0810 1.1597 0.0921 0.044 Uiso 1 calc R . .
C58 C -0.0034(7) 1.1241(5) 0.1553(4) 0.033(2) Uani 1 d . . .
H58A H -0.0349 1.1698 0.1662 0.040 Uiso 1 calc R . .
C59 C -0.0139(6) 1.0478(5) 0.1797(4) 0.0267(19) Uani 1 d . . .
C60 C -0.0739(7) 1.0304(5) 0.2229(4) 0.0279(19) Uani 1 d . . .
C61 C -0.0887(6) 0.9559(5) 0.2442(4) 0.0264(19) Uani 1 d . . .
C62 C -0.1544(7) 0.9369(5) 0.2851(4) 0.033(2) Uani 1 d . . .
H62A H -0.1912 0.9729 0.3053 0.040 Uiso 1 calc R . .
C63 C -0.1553(7) 0.8582(5) 0.2903(4) 0.030(2) Uani 1 d . . .
H63A H -0.1911 0.8295 0.3156 0.036 Uiso 1 calc R . .
C64 C -0.0921(7) 0.8268(5) 0.2502(5) 0.029(2) Uani 1 d . . .
C65 C -0.0797(6) 0.7477(5) 0.2383(4) 0.0282(19) Uani 1 d . . .
C66 C -0.0223(6) 0.7166(5) 0.1943(4) 0.0240(18) Uani 1 d . . .
C67 C -0.0196(7) 0.6351(5) 0.1750(5) 0.035(2) Uani 1 d . . .
H67A H -0.0514 0.5931 0.1910 0.042 Uiso 1 calc R . .
C68 C 0.0345(8) 0.6296(5) 0.1316(5) 0.035(2) Uani 1 d . . .
H68A H 0.0483 0.5822 0.1105 0.042 Uiso 1 calc R . .
C69 C 0.0704(7) 0.7056(5) 0.1203(5) 0.032(2) Uani 1 d . . .
C70 C 0.1263(6) 0.7231(5) 0.0751(4) 0.0277(19) Uani 1 d . . .
C71 C 0.1840(6) 1.0640(5) 0.0267(4) 0.028(2) Uani 1 d . . .
C72 C 0.2877(7) 1.0797(6) 0.0382(5) 0.037(2) Uani 1 d . . .
H72A H 0.3309 1.0552 0.0717 0.045 Uiso 1 calc R . .
C73 C 0.3259(7) 1.1315(6) -0.0001(5) 0.036(2) Uani 1 d . . .
H73A H 0.3951 1.1416 0.0061 0.043 Uiso 1 calc R . .
C74 C 0.2614(8) 1.1671(5) -0.0466(4) 0.033(2) Uani 1 d . . .
C75 C 0.1621(7) 1.1521(6) -0.0586(5) 0.037(2) Uani 1 d . . .
H75A H 0.1194 1.1773 -0.0919 0.044 Uiso 1 calc R . .
C76 C 0.1231(7) 1.0989(6) -0.0210(4) 0.034(2) Uani 1 d . . .
H76A H 0.0540 1.0876 -0.0293 0.041 Uiso 1 calc R . .
C77 C -0.1318(7) 1.0951(5) 0.2465(5) 0.030(2) Uani 1 d . . .
C78 C -0.2153(7) 1.1184(5) 0.2057(5) 0.034(2) Uani 1 d . . .
H78A H -0.2348 1.0948 0.1630 0.041 Uiso 1 calc R . .
C79 C -0.2721(8) 1.1770(6) 0.2268(6) 0.046(3) Uani 1 d . . .
H79A H -0.3291 1.1944 0.1985 0.055 Uiso 1 calc R . .
C80 C -0.2431(9) 1.2081(6) 0.2887(6) 0.046(3) Uani 1 d . . .
C81 C -0.1599(9) 1.1848(6) 0.3309(5) 0.045(3) Uani 1 d . . .
H81A H -0.1424 1.2070 0.3742 0.053 Uiso 1 calc R . .
C82 C -0.1026(9) 1.1289(6) 0.3094(5) 0.043(3) Uani 1 d . . .
H82A H -0.0439 1.1136 0.3372 0.051 Uiso 1 calc R . .
C83 C -0.1342(7) 0.6879(5) 0.2695(4) 0.0276(19) Uani 1 d . . .
C84 C -0.2363(8) 0.6848(6) 0.2548(5) 0.044(3) Uani 1 d . . .
H84A H -0.2709 0.7223 0.2283 0.053 Uiso 1 calc R . .
C85 C -0.2895(8) 0.6263(6) 0.2791(5) 0.045(3) Uani 1 d . . .
H85A H -0.3597 0.6223 0.2682 0.053 Uiso 1 calc R . .
C86 C -0.2363(8) 0.5759(6) 0.3188(5) 0.040(2) Uani 1 d . . .
C87 C -0.1351(9) 0.5818(6) 0.3391(5) 0.047(3) Uani 1 d . . .
H87A H -0.1016 0.5485 0.3702 0.056 Uiso 1 calc R . .
C88 C -0.0816(9) 0.6392(6) 0.3124(5) 0.047(3) Uani 1 d . . .
H88A H -0.0115 0.6436 0.3239 0.057 Uiso 1 calc R . .
C89 C 0.1598(7) 0.6566(5) 0.0371(5) 0.032(2) Uani 1 d U . .
C90 C 0.2418(9) 0.6214(8) 0.0579(7) 0.077(5) Uani 1 d U . .
H90A H 0.2794 0.6369 0.1000 0.092 Uiso 1 calc R . .
C91 C 0.2768(11) 0.5635(9) 0.0228(8) 0.090(5) Uani 1 d U . .
H91A H 0.3406 0.5442 0.0382 0.107 Uiso 1 calc R . .
C92 C 0.2197(8) 0.5342(6) -0.0339(5) 0.040(2) Uani 1 d U . .
C93 C 0.1303(12) 0.5682(9) -0.0600(8) 0.102(6) Uani 1 d U . .
H93A H 0.0899 0.5503 -0.1006 0.122 Uiso 1 calc R . .
C94 C 0.1051(12) 0.6305(11) -0.0217(8) 0.115(7) Uani 1 d U . .
H94A H 0.0459 0.6561 -0.0380 0.138 Uiso 1 calc R . .
Cl9 Cl 0.1606(4) 0.3078(3) 0.0466(3) 0.1107(15) Uiso 1 d . . .
Cl10 Cl 0.2247(5) 0.3101(4) 0.1847(3) 0.140(2) Uiso 1 d . . .
C96 C 0.1474(15) 0.3450(11) 0.1210(9) 0.107(6) Uiso 1 d . . .
H96A H 0.1577 0.4023 0.1229 0.128 Uiso 1 calc R . .
H96B H 0.0787 0.3337 0.1252 0.128 Uiso 1 calc R . .
Cl11 Cl 0.0501(8) 0.7013(6) 0.4921(5) 0.211(4) Uiso 1 d . . .
Cl12 Cl 0.0032(9) 0.8619(7) 0.4925(5) 0.235(4) Uiso 1 d . . .
C97 C -0.0021(16) 0.7810(11) 0.4422(10) 0.111(6) Uiso 1 d . . .
H97A H 0.0366 0.7902 0.4087 0.134 Uiso 1 calc R . .
H97B H -0.0713 0.7674 0.4202 0.134 Uiso 1 calc R . .

loop_
_atom_site_aniso_label
_atom_site_aniso_U_11
_atom_site_aniso_U_22
_atom_site_aniso_U_33
_atom_site_aniso_U_23
_atom_site_aniso_U_13
_atom_site_aniso_U_12
Bi1 0.02861(19) 0.01405(16) 0.02575(18) 0.00116(12) 0.01169(13) 0.00286(12)
Bi2 0.02672(19) 0.01818(17) 0.03161(19) 0.00085(13) 0.01067(14) 0.00330(13)
Cl1 0.0552(15) 0.0257(12) 0.0414(13) 0.0120(10) 0.0082(11) -0.0093(10)
Cl2 0.078(2) 0.077(2) 0.099(3) -0.064(2) 0.057(2) -0.0263(18)
Cl3 0.102(3) 0.0515(19) 0.079(2) 0.0346(17) 0.038(2) -0.0077(18)
Cl4 0.0562(16) 0.0341(13) 0.0595(16) -0.0193(12) 0.0301(14) 0.0056(11)
Cl5 0.0591(17) 0.0348(13) 0.0420(13) 0.0091(11) 0.0221(12) -0.0087(11)
Cl6 0.096(2) 0.0429(16) 0.079(2) 0.0062(15) 0.051(2) 0.0371(17)
Cl7 0.104(3) 0.0360(15) 0.0496(16) 0.0072(12) 0.0340(17) -0.0232(15)
Cl8 0.067(2) 0.0433(16) 0.102(3) -0.0356(17) 0.0360(19) 0.0078(14)
N1 0.047(5) 0.018(4) 0.028(4) -0.004(3) 0.020(4) 0.001(3)
N2 0.042(4) 0.014(3) 0.026(4) 0.000(3) 0.014(3) 0.002(3)
N3 0.052(5) 0.012(3) 0.036(4) 0.002(3) 0.021(4) 0.003(3)
N4 0.032(4) 0.015(3) 0.035(4) 0.002(3) 0.015(3) 0.006(3)
N5 0.018(4) 0.018(4) 0.051(5) -0.002(3) 0.016(3) 0.002(3)
N6 0.028(4) 0.015(3) 0.041(4) 0.002(3) 0.014(3) 0.002(3)
N7 0.044(5) 0.012(3) 0.035(4) 0.004(3) 0.013(4) 0.005(3)
N8 0.030(4) 0.022(4) 0.032(4) 0.002(3) 0.012(3) 0.008(3)
N9 0.040(5) 0.017(4) 0.074(7) 0.005(4) 0.014(5) 0.002(4)
N10 0.034(5) 0.030(4) 0.048(5) 0.005(4) 0.011(4) 0.019(4)
O1 0.055(5) 0.035(4) 0.041(4) -0.003(3) 0.014(3) -0.008(3)
O2 0.055(5) 0.039(4) 0.065(5) 0.009(4) 0.031(4) -0.006(4)
O3 0.034(4) 0.026(4) 0.111(7) -0.002(4) -0.004(4) -0.007(3)
O4 0.039(4) 0.049(4) 0.041(4) 0.010(3) 0.018(3) 0.013(3)
O5 0.047(4) 0.037(4) 0.048(4) 0.006(3) 0.019(3) 0.018(3)
O6 0.055(4) 0.021(3) 0.056(4) 0.016(3) 0.028(4) 0.013(3)
C1 0.041(5) 0.012(4) 0.043(5) 0.001(4) 0.017(4) 0.009(4)
C2 0.042(6) 0.019(4) 0.036(5) -0.003(4) 0.014(4) 0.005(4)
C3 0.040(5) 0.015(4) 0.037(5) 0.002(4) 0.018(4) -0.005(4)
C4 0.030(5) 0.014(4) 0.028(4) 0.003(3) 0.009(4) 0.004(3)
C5 0.020(4) 0.022(4) 0.049(6) 0.003(4) 0.019(4) 0.001(3)
C6 0.040(5) 0.014(4) 0.032(5) -0.003(4) 0.013(4) 0.000(4)
C7 0.048(6) 0.014(4) 0.051(6) 0.000(4) 0.007(5) 0.011(4)
C8 0.057(6) 0.016(4) 0.036(5) -0.017(4) 0.023(5) -0.005(4)
C9 0.040(5) 0.022(5) 0.028(5) -0.003(4) 0.008(4) 0.005(4)
C10 0.041(5) 0.023(5) 0.025(4) -0.010(4) 0.009(4) -0.001(4)
C11 0.054(6) 0.016(4) 0.025(4) 0.002(3) 0.016(4) 0.009(4)
C12 0.073(8) 0.039(6) 0.030(5) -0.002(4) 0.029(5) 0.004(5)
C13 0.073(8) 0.024(5) 0.042(6) 0.007(4) 0.034(6) 0.012(5)
C14 0.034(5) 0.033(5) 0.031(5) 0.005(4) 0.011(4) 0.000(4)
C15 0.043(6) 0.018(4) 0.030(5) 0.007(4) 0.009(4) -0.007(4)
C16 0.035(5) 0.015(4) 0.032(5) 0.003(4) 0.011(4) 0.003(4)
C17 0.042(6) 0.016(4) 0.054(6) -0.003(4) 0.023(5) 0.004(4)
C18 0.052(6) 0.018(4) 0.038(5) 0.006(4) 0.025(5) 0.005(4)
C19 0.032(5) 0.019(4) 0.030(5) 0.004(4) 0.013(4) 0.007(4)
C20 0.033(5) 0.014(4) 0.042(5) 0.001(4) 0.016(4) 0.000(3)
C21 0.029(5) 0.014(4) 0.031(5) -0.004(3) 0.014(4) 0.004(3)
C22 0.039(5) 0.017(4) 0.029(5) 0.001(4) 0.006(4) -0.002(4)
C23 0.036(5) 0.019(4) 0.040(5) 0.003(4) 0.014(4) -0.011(4)
C24 0.038(5) 0.017(4) 0.029(5) 0.001(4) 0.012(4) -0.002(4)
C25 0.038(5) 0.011(4) 0.033(5) -0.001(3) 0.005(4) -0.001(4)
C26 0.036(5) 0.015(4) 0.035(5) -0.005(4) 0.013(4) -0.003(4)
C27 0.045(6) 0.018(4) 0.029(5) -0.003(4) 0.018(4) 0.000(4)
C28 0.038(6) 0.034(6) 0.053(6) -0.013(5) 0.007(5) 0.000(4)
C29 0.046(7) 0.048(7) 0.070(8) -0.013(6) 0.038(6) 0.006(5)
C30 0.072(8) 0.036(6) 0.057(7) -0.021(5) 0.042(7) -0.009(5)
C31 0.064(9) 0.101(12) 0.071(9) -0.051(9) 0.021(7) -0.005(8)
C32 0.045(7) 0.087(10) 0.062(8) -0.038(7) 0.026(6) 0.005(6)
C33 0.037(5) 0.018(4) 0.033(5) 0.008(4) 0.011(4) 0.000(4)
C34 0.060(7) 0.024(5) 0.036(5) 0.010(4) 0.018(5) 0.005(5)
C35 0.062(7) 0.028(5) 0.043(6) 0.016(4) 0.027(5) 0.010(5)
C36 0.063(8) 0.044(7) 0.062(7) 0.036(6) 0.029(6) 0.006(6)
C37 0.070(9) 0.059(8) 0.058(7) 0.015(6) 0.002(6) -0.038(7)
C38 0.065(8) 0.048(7) 0.054(7) 0.016(6) 0.004(6) -0.022(6)
C39 0.033(5) 0.014(4) 0.045(5) 0.003(4) 0.017(4) 0.004(4)
C40 0.041(6) 0.035(5) 0.038(5) -0.008(4) 0.005(4) 0.013(4)
C42 0.047(6) 0.034(6) 0.058(7) -0.003(5) 0.023(6) 0.016(5)
C43 0.047(6) 0.023(5) 0.040(5) -0.003(4) 0.022(5) 0.003(4)
C44 0.041(7) 0.058(8) 0.099(10) -0.054(8) -0.006(7) 0.015(6)
C45 0.028(6) 0.074(8) 0.069(8) -0.037(7) 0.010(5) 0.007(5)
C51 0.029(5) 0.024(5) 0.035(5) -0.001(4) 0.013(4) 0.006(4)
C52 0.041(6) 0.027(5) 0.035(5) 0.001(4) 0.022(4) 0.007(4)
C53 0.031(5) 0.032(5) 0.034(5) 0.004(4) 0.015(4) 0.001(4)
C54 0.016(4) 0.025(5) 0.038(5) 0.011(4) 0.013(4) 0.004(3)
C55 0.029(5) 0.018(4) 0.036(5) 0.002(4) 0.014(4) 0.000(3)
C56 0.023(5) 0.021(4) 0.038(5) 0.002(4) 0.010(4) 0.001(3)
C57 0.046(6) 0.019(4) 0.052(6) 0.001(4) 0.027(5) -0.002(4)
C58 0.042(6) 0.025(5) 0.035(5) 0.013(4) 0.011(4) 0.003(4)
C59 0.029(5) 0.015(4) 0.037(5) -0.003(4) 0.011(4) 0.001(3)
C60 0.034(5) 0.020(4) 0.030(5) -0.002(4) 0.009(4) 0.005(4)
C61 0.028(5) 0.022(4) 0.030(5) 0.001(4) 0.008(4) 0.004(4)
C62 0.044(6) 0.024(5) 0.034(5) 0.002(4) 0.014(4) 0.008(4)
C63 0.039(5) 0.023(5) 0.035(5) 0.010(4) 0.023(4) 0.003(4)
C64 0.028(5) 0.021(4) 0.043(5) 0.010(4) 0.015(4) 0.011(4)
C65 0.025(5) 0.023(5) 0.037(5) 0.004(4) 0.008(4) 0.004(4)
C66 0.032(5) 0.011(4) 0.033(5) 0.004(3) 0.013(4) 0.007(3)
C67 0.043(6) 0.011(4) 0.053(6) 0.000(4) 0.017(5) -0.004(4)
C68 0.055(6) 0.008(4) 0.040(5) -0.003(4) 0.007(5) 0.016(4)
C69 0.035(5) 0.023(5) 0.038(5) -0.003(4) 0.011(4) 0.009(4)
C70 0.025(5) 0.023(4) 0.034(5) -0.005(4) 0.005(4) 0.003(4)
C71 0.028(5) 0.024(5) 0.036(5) -0.004(4) 0.014(4) -0.005(4)
C72 0.032(5) 0.038(6) 0.046(6) 0.019(5) 0.011(4) 0.016(4)
C73 0.031(5) 0.032(5) 0.045(6) 0.010(4) 0.008(4) -0.004(4)
C74 0.051(6) 0.021(5) 0.033(5) 0.004(4) 0.022(5) 0.000(4)
C75 0.038(6) 0.039(6) 0.033(5) 0.016(4) 0.006(4) -0.003(4)
C76 0.032(5) 0.035(5) 0.032(5) 0.009(4) -0.004(4) -0.003(4)
C77 0.034(5) 0.021(4) 0.040(5) -0.002(4) 0.019(4) 0.003(4)
C78 0.043(6) 0.023(5) 0.043(5) 0.002(4) 0.019(5) 0.011(4)
C79 0.043(6) 0.044(6) 0.056(7) 0.007(5) 0.017(5) 0.021(5)
C80 0.068(8) 0.023(5) 0.061(7) 0.004(5) 0.044(6) 0.017(5)
C81 0.064(7) 0.031(5) 0.040(6) -0.007(5) 0.017(5) 0.007(5)
C82 0.059(7) 0.033(5) 0.043(6) -0.005(5) 0.028(5) 0.004(5)
C83 0.036(5) 0.019(4) 0.033(5) 0.007(4) 0.015(4) 0.005(4)
C84 0.044(6) 0.044(6) 0.049(6) 0.010(5) 0.018(5) 0.002(5)
C85 0.045(6) 0.051(7) 0.043(6) 0.016(5) 0.020(5) -0.004(5)
C86 0.061(7) 0.030(5) 0.035(5) 0.003(4) 0.024(5) -0.007(5)
C87 0.069(8) 0.031(6) 0.041(6) 0.013(5) 0.008(6) -0.002(5)
C88 0.060(7) 0.041(6) 0.042(6) 0.011(5) 0.012(5) -0.005(5)
C89 0.032(5) 0.025(5) 0.040(5) 0.003(4) 0.011(4) 0.007(4)
C90 0.049(7) 0.074(9) 0.089(9) -0.048(8) -0.014(7) 0.031(7)
C91 0.062(8) 0.085(10) 0.105(11) -0.050(9) -0.011(8) 0.045(8)
C92 0.043(6) 0.029(5) 0.051(6) -0.011(5) 0.018(5) 0.011(4)
C93 0.089(10) 0.088(10) 0.106(11) -0.067(9) -0.017(9) 0.049(9)
C94 0.086(10) 0.145(14) 0.090(10) -0.061(10) -0.026(9) 0.085(10)

loop_
_atom_type_symbol
_atom_type_description
_atom_type_scat_dispersion_real
_atom_type_scat_dispersion_imag
_atom_type_scat_source
C C 0.0033 0.0016 'International Tables Vol C Tables 4.2.6.8 and 6.1.1.4'
H H 0.0000 0.0000 'International Tables Vol C Tables 4.2.6.8 and 6.1.1.4'
N N 0.0061 0.0033 'International Tables Vol C Tables 4.2.6.8 and 6.1.1.4'
O O 0.0106 0.0060 'International Tables Vol C Tables 4.2.6.8 and 6.1.1.4'
Cl Cl 0.1484 0.1585 'International Tables Vol C Tables 4.2.6.8 and 6.1.1.4'
Bi Bi -4.1077 10.2566 'International Tables Vol C Tables 4.2.6.8 and 6.1.1.4'

loop_
_geom_angle_atom_site_label_1
_geom_angle_atom_site_label_2
_geom_angle_atom_site_label_3
_geom_angle
_geom_angle_site_symmetry_1
_geom_angle_site_symmetry_3
_geom_angle_publ_flag
N3 Bi1 N4 76.8(2) . . ?
N3 Bi1 N1 125.1(3) . . ?
N4 Bi1 N1 77.9(2) . . ?
N3 Bi1 N2 76.5(2) . . ?
N4 Bi1 N2 119.4(3) . . ?
N1 Bi1 N2 75.1(2) . . ?
N3 Bi1 O2 89.1(3) . . ?
N4 Bi1 O2 79.4(2) . . ?
N1 Bi1 O2 132.1(2) . . ?
N2 Bi1 O2 151.9(2) . . ?
N3 Bi1 O1 133.4(2) . . ?
N4 Bi1 O1 77.8(2) . . ?
N1 Bi1 O1 86.0(2) . . ?
N2 Bi1 O1 149.9(2) . . ?
O2 Bi1 O1 48.1(2) . . ?
N3 Bi1 O6 75.1(2) . . ?
N4 Bi1 O6 141.1(2) . . ?
N1 Bi1 O6 140.9(2) . . ?
N2 Bi1 O6 79.1(2) . . ?
O2 Bi1 O6 73.8(2) . . ?
O1 Bi1 O6 103.2(2) . . ?
N3 Bi1 O4 111.8(2) . . ?
N4 Bi1 O4 170.8(2) . . ?
N1 Bi1 O4 98.6(2) . . ?
N2 Bi1 O4 67.1(2) . . ?
O2 Bi1 O4 97.2(2) . . ?
O1 Bi1 O4 93.6(2) . . ?
O6 Bi1 O4 43.58(18) . . ?
N7 Bi2 N8 77.8(2) . . ?
N7 Bi2 N6 77.9(2) . . ?
N8 Bi2 N6 122.7(3) . . ?
N7 Bi2 N5 125.6(3) . . ?
N8 Bi2 N5 77.1(2) . . ?
N6 Bi2 N5 76.6(2) . . ?
N7 Bi2 O5 74.6(2) . . ?
N8 Bi2 O5 82.6(2) . . ?
N6 Bi2 O5 137.1(2) . . ?
N5 Bi2 O5 146.3(2) . . ?
N7 Bi2 O4 111.6(2) . . ?
N8 Bi2 O4 67.5(2) . . ?
N6 Bi2 O4 168.2(2) . . ?
N5 Bi2 O4 101.9(2) . . ?
O5 Bi2 O4 44.93(18) . . ?
C4 N1 C1 106.7(7) . . ?
C4 N1 Bi1 124.5(5) . . ?
C1 N1 Bi1 124.4(6) . . ?
C9 N2 C6 106.2(7) . . ?
C9 N2 Bi1 122.6(6) . . ?
C6 N2 Bi1 121.7(5) . . ?
C11 N3 C14 106.5(7) . . ?
C11 N3 Bi1 124.8(5) . . ?
C14 N3 Bi1 121.9(6) . . ?
C16 N4 C19 108.0(7) . . ?
C16 N4 Bi1 123.2(5) . . ?
C19 N4 Bi1 125.3(5) . . ?
C51 N5 C54 106.4(7) . . ?
C51 N5 Bi2 126.3(6) . . ?
C54 N5 Bi2 125.0(5) . . ?
C56 N6 C59 107.1(7) . . ?
C56 N6 Bi2 124.0(5) . . ?
C59 N6 Bi2 123.8(6) . . ?
C64 N7 C61 107.3(7) . . ?
C64 N7 Bi2 123.7(5) . . ?
C61 N7 Bi2 123.6(6) . . ?
C66 N8 C69 105.9(7) . . ?
C66 N8 Bi2 123.4(5) . . ?
C69 N8 Bi2 125.1(6) . . ?
O3 N9 O2 121.5(10) . . ?
O3 N9 O1 119.2(10) . . ?
O2 N9 O1 119.3(8) . . ?
O6 N10 O4 121.2(7) . . ?
O6 N10 O5 121.2(8) . . ?
O4 N10 O5 117.5(8) . . ?
N9 O1 Bi1 94.6(5) . . ?
N9 O2 Bi1 96.5(5) . . ?
N10 O4 Bi2 94.3(5) . . ?
N10 O4 Bi1 94.0(5) . . ?
Bi2 O4 Bi1 169.3(3) . . ?
N10 O5 Bi2 101.2(5) . . ?
N10 O6 Bi1 100.7(5) . . ?
N1 C1 C20 124.8(8) . . ?
N1 C1 C2 108.7(7) . . ?
C20 C1 C2 126.2(8) . . ?
C3 C2 C1 107.8(8) . . ?
C2 C3 C4 107.4(8) . . ?
N1 C4 C3 109.3(7) . . ?
N1 C4 C5 124.1(7) . . ?
C3 C4 C5 126.3(8) . . ?
C6 C5 C4 125.3(8) . . ?
C6 C5 C21 118.4(7) . . ?
C4 C5 C21 116.1(7) . . ?
N2 C6 C5 126.5(7) . . ?
N2 C6 C7 109.6(8) . . ?
C5 C6 C7 123.9(8) . . ?
C8 C7 C6 108.1(9) . . ?
C7 C8 C9 107.2(7) . . ?
N2 C9 C10 125.4(8) . . ?
N2 C9 C8 108.9(7) . . ?
C10 C9 C8 125.7(8) . . ?
C11 C10 C9 126.6(8) . . ?
C11 C10 C27 117.2(8) . . ?
C9 C10 C27 116.1(8) . . ?
N3 C11 C10 124.7(8) . . ?
N3 C11 C12 109.4(8) . . ?
C10 C11 C12 125.8(8) . . ?
C13 C12 C11 107.7(8) . . ?
C12 C13 C14 108.2(9) . . ?
C15 C14 N3 125.5(8) . . ?
C15 C14 C13 126.2(9) . . ?
N3 C14 C13 108.1(8) . . ?
C14 C15 C16 124.7(8) . . ?
C14 C15 C33 119.0(8) . . ?
C16 C15 C33 116.0(8) . . ?
N4 C16 C15 126.5(7) . . ?
N4 C16 C17 108.5(7) . . ?
C15 C16 C17 125.0(8) . . ?
C18 C17 C16 107.7(8) . . ?
C17 C18 C19 107.6(8) . . ?
N4 C19 C20 126.9(8) . . ?
N4 C19 C18 108.2(7) . . ?
C20 C19 C18 124.9(8) . . ?
C1 C20 C19 126.5(8) . . ?
C1 C20 C39 116.5(8) . . ?
C19 C20 C39 116.8(7) . . ?
C26 C21 C22 119.1(8) . . ?
C26 C21 C5 122.5(8) . . ?
C22 C21 C5 118.3(8) . . ?
C23 C22 C21 120.1(8) . . ?
C24 C23 C22 119.2(9) . . ?
C23 C24 C25 122.0(8) . . ?
C23 C24 Cl1 119.6(7) . . ?
C25 C24 Cl1 118.4(7) . . ?
C24 C25 C26 117.9(8) . . ?
C21 C26 C25 121.6(8) . . ?
C28 C27 C32 118.9(8) . . ?
C28 C27 C10 119.8(9) . . ?
C32 C27 C10 121.3(8) . . ?
C27 C28 C29 120.1(10) . . ?
C30 C29 C28 118.2(10) . . ?
C31 C30 C29 122.9(10) . . ?
C31 C30 Cl2 118.6(10) . . ?
C29 C30 Cl2 118.4(9) . . ?
C30 C31 C32 119.1(13) . . ?
C27 C32 C31 120.4(11) . . ?
C34 C33 C38 117.5(9) . . ?
C34 C33 C15 122.5(9) . . ?
C38 C33 C15 120.0(9) . . ?
C33 C34 C35 123.6(11) . . ?
C36 C35 C34 117.4(10) . . ?
C35 C36 C37 123.1(10) . . ?
C35 C36 Cl3 119.0(9) . . ?
C37 C36 Cl3 117.7(10) . . ?
C36 C37 C38 117.4(11) . . ?
C37 C38 C33 120.9(11) . . ?
C45 C39 C40 117.5(9) . . ?
C45 C39 C20 119.7(8) . . ?
C40 C39 C20 122.8(9) . . ?
C42 C40 C39 122.7(10) . . ?
C43 C42 C40 117.7(10) . . ?
C42 C43 C44 121.6(9) . . ?
C42 C43 Cl4 119.2(8) . . ?
C44 C43 Cl4 119.2(8) . . ?
C43 C44 C45 118.9(11) . . ?
C39 C45 C44 121.4(10) . . ?
N5 C51 C70 125.6(8) . . ?
N5 C51 C52 111.3(8) . . ?
C70 C51 C52 123.1(8) . . ?
C53 C52 C51 105.3(8) . . ?
C52 C53 C54 107.1(8) . . ?
N5 C54 C55 125.2(7) . . ?
N5 C54 C53 109.8(7) . . ?
C55 C54 C53 124.9(8) . . ?
C56 C55 C54 125.5(8) . . ?
C56 C55 C71 118.3(7) . . ?
C54 C55 C71 115.7(7) . . ?
N6 C56 C55 126.6(8) . . ?
N6 C56 C57 109.4(7) . . ?
C55 C56 C57 123.9(8) . . ?
C58 C57 C56 107.0(8) . . ?
C57 C58 C59 107.7(8) . . ?
N6 C59 C60 126.8(8) . . ?
N6 C59 C58 108.7(7) . . ?
C60 C59 C58 124.5(8) . . ?
C59 C60 C61 124.9(8) . . ?
C59 C60 C77 118.3(8) . . ?
C61 C60 C77 116.7(8) . . ?
N7 C61 C60 126.4(8) . . ?
N7 C61 C62 108.3(8) . . ?
C60 C61 C62 125.1(8) . . ?
C63 C62 C61 108.0(8) . . ?
C62 C63 C64 107.2(8) . . ?
N7 C64 C65 126.1(8) . . ?
N7 C64 C63 109.1(7) . . ?
C65 C64 C63 124.8(8) . . ?
C64 C65 C66 124.5(8) . . ?
C64 C65 C83 119.8(8) . . ?
C66 C65 C83 115.6(7) . . ?
N8 C66 C65 125.5(7) . . ?
N8 C66 C67 109.5(7) . . ?
C65 C66 C67 124.8(8) . . ?
C68 C67 C66 107.5(8) . . ?
C67 C68 C69 110.0(7) . . ?
C70 C69 N8 126.3(8) . . ?
C70 C69 C68 126.4(8) . . ?
N8 C69 C68 107.1(8) . . ?
C69 C70 C51 124.6(8) . . ?
C69 C70 C89 118.0(8) . . ?
C51 C70 C89 117.1(8) . . ?
C76 C71 C72 119.9(9) . . ?
C76 C71 C55 120.6(8) . . ?
C72 C71 C55 119.5(8) . . ?
C73 C72 C71 119.7(9) . . ?
C74 C73 C72 118.4(9) . . ?
C75 C74 C73 122.6(9) . . ?
C75 C74 Cl5 117.8(7) . . ?
C73 C74 Cl5 119.5(8) . . ?
C74 C75 C76 119.3(9) . . ?
C71 C76 C75 120.1(9) . . ?
C78 C77 C82 120.4(8) . . ?
C78 C77 C60 119.1(8) . . ?
C82 C77 C60 120.5(9) . . ?
C77 C78 C79 120.4(9) . . ?
C80 C79 C78 118.2(10) . . ?
C79 C80 C81 122.5(9) . . ?
C79 C80 Cl6 118.4(9) . . ?
C81 C80 Cl6 119.1(8) . . ?
C82 C81 C80 119.2(10) . . ?
C81 C82 C77 119.4(11) . . ?
C88 C83 C84 121.5(9) . . ?
C88 C83 C65 119.7(9) . . ?
C84 C83 C65 118.8(8) . . ?
C83 C84 C85 120.4(10) . . ?
C86 C85 C84 117.2(10) . . ?
C85 C86 C87 123.7(10) . . ?
C85 C86 Cl7 118.0(9) . . ?
C87 C86 Cl7 118.3(8) . . ?
C86 C87 C88 118.6(10) . . ?
C83 C88 C87 118.2(11) . . ?
C90 C89 C94 116.7(10) . . ?
C90 C89 C70 122.7(9) . . ?
C94 C89 C70 120.6(9) . . ?
C89 C90 C91 124.0(12) . . ?
C92 C91 C90 119.2(11) . . ?
C91 C92 C93 120.4(10) . . ?
C91 C92 Cl8 121.2(8) . . ?
C93 C92 Cl8 118.3(9) . . ?
C94 C93 C92 115.0(12) . . ?
C89 C94 C93 124.3(12) . . ?
Cl10 C96 Cl9 114.9(11) . . ?
Cl12 C97 Cl11 107.4(12) . . ?

loop_
_geom_bond_atom_site_label_1
_geom_bond_atom_site_label_2
_geom_bond_distance
_geom_bond_site_symmetry_2
_geom_bond_publ_flag
Bi1 N3 2.302(8) . y
Bi1 N4 2.325(7) . y
Bi1 N1 2.368(7) . y
Bi1 N2 2.393(7) . y
Bi1 O2 2.692(7) . y
Bi1 O1 2.725(7) . y
Bi1 O6 2.858(6) . y
Bi1 O4 2.981(7) . y
Bi2 N7 2.299(8) . y
Bi2 N8 2.303(7) . y
Bi2 N6 2.344(7) . y
Bi2 N5 2.367(8) . y
Bi2 O5 2.754(7) . y
Bi2 O4 2.907(7) . y
Cl1 C24 1.746(9) . ?
Cl2 C30 1.753(10) . ?
Cl3 C36 1.759(10) . ?
Cl4 C43 1.762(9) . ?
Cl5 C74 1.750(9) . ?
Cl6 C80 1.763(9) . ?
Cl7 C86 1.761(10) . ?
Cl8 C92 1.747(9) . ?
N1 C4 1.378(11) . ?
N1 C1 1.395(10) . ?
N2 C9 1.374(11) . ?
N2 C6 1.388(11) . ?
N3 C11 1.391(11) . ?
N3 C14 1.397(11) . ?
N4 C16 1.372(11) . ?
N4 C19 1.385(10) . ?
N5 C51 1.367(10) . ?
N5 C54 1.376(11) . ?
N6 C56 1.367(11) . ?
N6 C59 1.383(10) . ?
N7 C64 1.369(11) . ?
N7 C61 1.397(10) . ?
N8 C66 1.375(11) . ?
N8 C69 1.413(10) . ?
N9 O3 1.237(11) . y
N9 O2 1.271(12) . y
N9 O1 1.285(11) . y
N10 O6 1.233(10) . y
N10 O4 1.258(10) . y
N10 O5 1.277(9) . y
C1 C20 1.399(12) . ?
C1 C2 1.425(13) . ?
C2 C3 1.361(12) . ?
C3 C4 1.429(12) . ?
C4 C5 1.435(11) . ?
C5 C6 1.394(12) . ?
C5 C21 1.497(12) . ?
C6 C7 1.449(11) . ?
C7 C8 1.320(14) . ?
C8 C9 1.483(12) . ?
C9 C10 1.404(12) . ?
C10 C11 1.398(12) . ?
C10 C27 1.509(11) . ?
C11 C12 1.433(12) . ?
C12 C13 1.344(14) . ?
C13 C14 1.451(13) . ?
C14 C15 1.361(13) . ?
C15 C16 1.411(12) . ?
C15 C33 1.522(11) . ?
C16 C17 1.435(11) . ?
C17 C18 1.361(13) . ?
C18 C19 1.434(12) . ?
C19 C20 1.403(12) . ?
C20 C39 1.501(12) . ?
C21 C26 1.361(12) . ?
C21 C22 1.409(12) . ?
C22 C23 1.407(12) . ?
C23 C24 1.368(13) . ?
C24 C25 1.388(13) . ?
C25 C26 1.417(12) . ?
C27 C28 1.378(13) . ?
C27 C32 1.382(15) . ?
C28 C29 1.416(14) . ?
C29 C30 1.353(17) . ?
C30 C31 1.339(18) . ?
C31 C32 1.398(15) . ?
C33 C34 1.367(13) . ?
C33 C38 1.405(14) . ?
C34 C35 1.381(13) . ?
C35 C36 1.353(17) . ?
C36 C37 1.397(17) . ?
C37 C38 1.396(15) . ?
C39 C45 1.368(14) . ?
C39 C40 1.373(13) . ?
C40 C42 1.374(13) . ?
C42 C43 1.365(15) . ?
C43 C44 1.366(15) . ?
C44 C45 1.379(14) . ?
C51 C70 1.432(12) . ?
C51 C52 1.440(12) . ?
C52 C53 1.390(13) . ?
C53 C54 1.444(12) . ?
C54 C55 1.413(11) . ?
C55 C56 1.388(12) . ?
C55 C71 1.529(12) . ?
C56 C57 1.454(12) . ?
C57 C58 1.344(13) . ?
C58 C59 1.449(12) . ?
C59 C60 1.396(12) . ?
C60 C61 1.403(12) . ?
C60 C77 1.512(11) . ?
C61 C62 1.425(13) . ?
C62 C63 1.364(12) . ?
C63 C64 1.436(12) . ?
C64 C65 1.392(12) . ?
C65 C66 1.437(11) . ?
C65 C83 1.518(12) . ?
C66 C67 1.441(11) . ?
C67 C68 1.302(13) . ?
C68 C69 1.435(13) . ?
C69 C70 1.389(13) . ?
C70 C89 1.502(12) . ?
C71 C76 1.350(13) . ?
C71 C72 1.422(13) . ?
C72 C73 1.399(13) . ?
C73 C74 1.364(13) . ?
C74 C75 1.362(14) . ?
C75 C76 1.410(13) . ?
C77 C78 1.372(14) . ?
C77 C82 1.394(14) . ?
C78 C79 1.405(13) . ?
C79 C80 1.359(16) . ?
C80 C81 1.385(16) . ?
C81 C82 1.382(14) . ?
C83 C88 1.374(14) . ?
C83 C84 1.383(14) . ?
C84 C85 1.412(14) . ?
C85 C86 1.360(15) . ?
C86 C87 1.377(16) . ?
C87 C88 1.427(15) . ?
C89 C90 1.307(15) . ?
C89 C94 1.356(17) . ?
C90 C91 1.368(15) . ?
C91 C92 1.353(17) . ?
C92 C93 1.402(17) . ?
C93 C94 1.404(17) . ?
Cl9 C96 1.711(18) . ?
Cl10 C96 1.682(19) . ?
Cl11 C97 1.84(2) . ?
Cl12 C97 1.69(2) . ?
